data_4082426
loop_
_publ_author_name
'Elkin, Tatyana'
'Botoshansky, Mark'
'Waymouth, Robert M.'
'Eisen, Moris S.'

_publ_section_title
;
 Titanium Bis(amidinates) Bearing Electron Donating Pendant Arms as
 Catalysts for Stereospecific Polymerization of Propylene
;
_journal_issue 4
_journal_name_full Organometallics
_journal_page_first 840
_journal_paper_doi 10.1021/om401165g
_journal_volume 33
_journal_year 2014
_chemical_formula_sum 'C18 H16 N2 O'
_chemical_formula_weight 276.33
_chemical_name_common 'Moris-318 (Tatiana)'
_chemical_name_systematic
; 
 ? 
;
_space_group_IT_number 14
_symmetry_cell_setting monoclinic
_symmetry_space_group_name_Hall '-P 2ybc'
_symmetry_space_group_name_H-M 'P 1 21/c 1'
_atom_sites_solution_hydrogens geom
_atom_sites_solution_primary direct
_atom_sites_solution_secondary difmap
_audit_creation_method SHELXL-97
_cell_angle_alpha 90.00
_cell_angle_beta 94.598(2)
_cell_angle_gamma 90.00
_cell_formula_units_Z 4
_cell_length_a 10.4405(9)
_cell_length_b 15.9721(14)
_cell_length_c 8.7667(8)
_cell_measurement_reflns_used 7155
_cell_measurement_temperature 293(2)
_cell_measurement_theta_max 27.54
_cell_measurement_theta_min 2.33
_cell_volume 1457.2(2)
_computing_cell_refinement 'APEX2 v2010.7-0 (Bruker AXS)'
_computing_data_collection 'Bruker Instrument Service v2010.7.0.0'
_computing_data_reduction 'SAINT V7.68A (Bruker AXS, 2009)'
_computing_molecular_graphics 'Mercury 3.0'
_computing_structure_refinement 'SHELXL-97 (Sheldrick, 2008)'
_computing_structure_solution 'SHELXS-97 (Sheldrick, 2008)'
_diffrn_ambient_temperature 293(2)
_diffrn_detector_area_resol_mean 8.333
_diffrn_measured_fraction_theta_full 0.994
_diffrn_measured_fraction_theta_max 0.994
_diffrn_measurement_device_type 'Bruker APEX2 DUO'
_diffrn_measurement_method '\w scans'
_diffrn_radiation_monochromator graphite
_diffrn_radiation_source 'fine-focus sealed tube'
_diffrn_radiation_type MoK\a
_diffrn_radiation_wavelength 0.71073
_diffrn_reflns_av_R_equivalents 0.0576
_diffrn_reflns_av_sigmaI/netI 0.0401
_diffrn_reflns_limit_h_max 12
_diffrn_reflns_limit_h_min -12
_diffrn_reflns_limit_k_max 19
_diffrn_reflns_limit_k_min -19
_diffrn_reflns_limit_l_max 10
_diffrn_reflns_limit_l_min -10
_diffrn_reflns_number 13144
_diffrn_reflns_theta_full 25.75
_diffrn_reflns_theta_max 25.75
_diffrn_reflns_theta_min 1.96
_diffrn_standards_interval_count 0
_diffrn_standards_interval_time 0
_diffrn_standards_number 0
_exptl_absorpt_coefficient_mu 0.079
_exptl_absorpt_correction_type none
_exptl_crystal_colour colorless
_exptl_crystal_density_diffrn 1.260
_exptl_crystal_density_method 'not measured'
_exptl_crystal_description prism
_exptl_crystal_F_000 584
_exptl_crystal_size_max 0.42
_exptl_crystal_size_mid 0.28
_exptl_crystal_size_min 0.18
_refine_diff_density_max 0.367
_refine_diff_density_min -0.204
_refine_diff_density_rms 0.038
_refine_ls_extinction_coef 0.035(3)
_refine_ls_extinction_expression Fc^*^=kFc[1+0.001xFc^2^\l^3^/sin(2\q)]^-1/4^
_refine_ls_extinction_method SHELXL
_refine_ls_goodness_of_fit_ref 0.905
_refine_ls_hydrogen_treatment constr
_refine_ls_matrix_type full
_refine_ls_number_parameters 191
_refine_ls_number_reflns 2775
_refine_ls_number_restraints 0
_refine_ls_restrained_S_all 0.905
_refine_ls_R_factor_all 0.0658
_refine_ls_R_factor_gt 0.0503
_refine_ls_shift/su_max 0.000
_refine_ls_shift/su_mean 0.000
_refine_ls_structure_factor_coef Fsqd
_refine_ls_weighting_details 'calc w=1/[\s^2^(Fo^2^)+(0.0743P)^2^+0.7838P] where P=(Fo^2^+2Fc^2^)/3'
_refine_ls_weighting_scheme calc
_refine_ls_wR_factor_gt 0.1321
_refine_ls_wR_factor_ref 0.1417
_reflns_number_gt 2207
_reflns_number_total 2775
_reflns_threshold_expression >2sigma(I)
_cod_data_source_file om401165g_si_003.cif
_cod_data_source_block Moris-318
_cod_depositor_comments
;
The following automatic conversions were performed:

'_symmetry_cell_setting' value 'Monoclinic' changed to 'monoclinic'
according to
/usr/data/users/saulius/automatic-downloads/current/ACS/lib/dictionaries/cif_core.dic
dictionary named 'cif_core.dic' version 2.4.2 from 2011-04-26.

Automatic conversion script
Id: cif_fix_values 2281 2013-09-26 08:29:07Z andrius 
;
_cod_original_sg_symbol_H-M 'P 21/c'
_cod_database_code 4082426

loop_
_symmetry_equiv_pos_as_xyz
'x, y, z'
'-x, y+1/2, -z+1/2'
'-x, -y, -z'
'x, -y-1/2, z-1/2'

loop_
_atom_site_label
_atom_site_type_symbol
_atom_site_fract_x
_atom_site_fract_y
_atom_site_fract_z
_atom_site_U_iso_or_equiv
_atom_site_adp_type
_atom_site_occupancy
_atom_site_symmetry_multiplicity
_atom_site_calc_flag
_atom_site_refinement_flags
N1 N 0.41323(15) 0.76297(10) 0.15866(18) 0.0478(4) Uani 1 1 d .
H1 H 0.4019 0.7809 0.2491 0.057 Uiso 0.50 1 calc PR
N2 N 0.36738(13) 0.66023(9) -0.02162(17) 0.0383(4) Uani 1 1 d .
H2 H 0.4200 0.6841 -0.0785 0.046 Uiso 0.50 1 calc PR
C1 C 0.35197(15) 0.69187(11) 0.11026(19) 0.0344(4) Uani 1 1 d .
C2 C 0.27110(15) 0.65647(11) 0.22777(18) 0.0341(4) Uani 1 1 d .
C3 C 0.17548(17) 0.70491(12) 0.2847(2) 0.0437(5) Uani 1 1 d .
H3 H 0.1598 0.7586 0.2464 0.052 Uiso 1 1 calc R
C4 C 0.1036(2) 0.67416(15) 0.3973(2) 0.0559(6) Uani 1 1 d .
H4 H 0.0384 0.7067 0.4332 0.067 Uiso 1 1 calc R
C5 C 0.1279(2) 0.59558(15) 0.4569(2) 0.0578(6) Uani 1 1 d .
H5 H 0.0804 0.5753 0.5343 0.069 Uiso 1 1 calc R
C6 C 0.2227(2) 0.54695(14) 0.4017(2) 0.0547(5) Uani 1 1 d .
H6 H 0.2392 0.4938 0.4418 0.066 Uiso 1 1 calc R
C7 C 0.29337(19) 0.57695(12) 0.2868(2) 0.0440(5) Uani 1 1 d .
H7 H 0.3564 0.5435 0.2488 0.053 Uiso 1 1 calc R
C8 C 0.30170(16) 0.58793(11) -0.07712(19) 0.0359(4) Uani 1 1 d .
C9 C 0.16867(17) 0.57783(12) -0.0846(2) 0.0418(4) Uani 1 1 d .
H9 H 0.1178 0.6190 -0.0448 0.050 Uiso 1 1 calc R
C10 C 0.11193(19) 0.50707(13) -0.1509(2) 0.0493(5) Uani 1 1 d .
H10 H 0.0231 0.5014 -0.1557 0.059 Uiso 1 1 calc R
C11 C 0.1845(2) 0.44517(14) -0.2097(2) 0.0559(6) Uani 1 1 d .
H11 H 0.1456 0.3976 -0.2534 0.067 Uiso 1 1 calc R
C12 C 0.3162(2) 0.45450(14) -0.2030(3) 0.0593(6) Uani 1 1 d .
H12 H 0.3664 0.4126 -0.2414 0.071 Uiso 1 1 calc R
C13 C 0.37393(19) 0.52543(13) -0.1401(2) 0.0478(5) Uani 1 1 d .
H13 H 0.4625 0.5316 -0.1397 0.057 Uiso 1 1 calc R
C14 C 0.4971(2) 0.81085(15) 0.0662(2) 0.0615(6) Uani 1 1 d .
H14A H 0.4619 0.8667 0.0505 0.074 Uiso 1 1 calc R
H14B H 0.4983 0.7844 -0.0333 0.074 Uiso 1 1 calc R
C15 C 0.63087(18) 0.81789(11) 0.1356(2) 0.0416(4) Uani 1 1 d .
O1 O 0.64872(13) 0.86519(9) 0.26335(16) 0.0537(4) Uani 1 1 d .
C16 C 0.7767(2) 0.86586(17) 0.3052(3) 0.0659(7) Uani 1 1 d .
H16 H 0.8147 0.8934 0.3907 0.079 Uiso 1 1 calc R
C17 C 0.8383(2) 0.82322(19) 0.2102(4) 0.0771(8) Uani 1 1 d .
H17 H 0.9266 0.8149 0.2140 0.093 Uiso 1 1 calc R
C18 C 0.7454(3) 0.79157(17) 0.0991(3) 0.0760(8) Uani 1 1 d .
H18 H 0.7613 0.7583 0.0156 0.091 Uiso 1 1 calc R

loop_
_atom_site_aniso_label
_atom_site_aniso_U_11
_atom_site_aniso_U_22
_atom_site_aniso_U_33
_atom_site_aniso_U_23
_atom_site_aniso_U_13
_atom_site_aniso_U_12
N1 0.0517(9) 0.0504(10) 0.0403(9) -0.0008(7) -0.0024(7) -0.0197(8)
N2 0.0355(8) 0.0419(8) 0.0377(8) 0.0013(7) 0.0038(6) -0.0053(6)
C1 0.0284(8) 0.0376(9) 0.0360(9) 0.0037(7) -0.0046(7) -0.0003(7)
C2 0.0326(8) 0.0375(9) 0.0311(8) -0.0028(7) -0.0044(7) -0.0057(7)
C3 0.0422(10) 0.0435(10) 0.0453(10) -0.0020(8) 0.0028(8) -0.0001(8)
C4 0.0492(12) 0.0678(14) 0.0526(12) -0.0107(11) 0.0149(9) -0.0041(10)
C5 0.0676(14) 0.0674(14) 0.0399(11) -0.0020(10) 0.0136(10) -0.0217(11)
C6 0.0729(14) 0.0457(11) 0.0449(11) 0.0070(9) 0.0012(10) -0.0116(10)
C7 0.0496(11) 0.0415(10) 0.0407(10) 0.0010(8) 0.0015(8) 0.0003(8)
C8 0.0383(9) 0.0399(9) 0.0293(8) 0.0043(7) 0.0010(7) -0.0036(7)
C9 0.0396(10) 0.0465(11) 0.0389(10) 0.0009(8) 0.0001(8) 0.0006(8)
C10 0.0448(10) 0.0578(12) 0.0439(11) 0.0045(9) -0.0058(8) -0.0122(9)
C11 0.0706(14) 0.0465(11) 0.0490(12) -0.0052(9) -0.0047(10) -0.0122(10)
C12 0.0686(14) 0.0496(12) 0.0598(13) -0.0133(10) 0.0050(11) 0.0047(10)
C13 0.0424(10) 0.0524(11) 0.0487(11) -0.0045(9) 0.0050(8) 0.0028(9)
C14 0.0675(14) 0.0688(14) 0.0456(12) 0.0137(10) -0.0114(10) -0.0340(12)
C15 0.0532(11) 0.0344(9) 0.0378(10) -0.0019(8) 0.0078(8) -0.0108(8)
O1 0.0469(8) 0.0609(9) 0.0531(8) -0.0157(7) 0.0023(6) -0.0076(6)
C16 0.0536(13) 0.0826(17) 0.0588(14) 0.0087(12) -0.0125(11) -0.0247(12)
C17 0.0432(13) 0.0887(19) 0.100(2) 0.0244(17) 0.0075(13) 0.0089(13)
C18 0.0854(18) 0.0665(15) 0.0809(18) -0.0182(13) 0.0360(15) 0.0046(13)

loop_
_atom_type_symbol
_atom_type_description
_atom_type_scat_dispersion_real
_atom_type_scat_dispersion_imag
_atom_type_scat_source
C C 0.0033 0.0016 'International Tables Vol C Tables 4.2.6.8 and 6.1.1.4'
H H 0.0000 0.0000 'International Tables Vol C Tables 4.2.6.8 and 6.1.1.4'
N N 0.0061 0.0033 'International Tables Vol C Tables 4.2.6.8 and 6.1.1.4'
O O 0.0106 0.0060 'International Tables Vol C Tables 4.2.6.8 and 6.1.1.4'

loop_
_geom_angle_atom_site_label_1
_geom_angle_atom_site_label_2
_geom_angle_atom_site_label_3
_geom_angle
C1 N1 C14 123.76(16)
C1 N1 H1 118.1
C14 N1 H1 118.1
C1 N2 C8 122.74(15)
C1 N2 H2 118.6
C8 N2 H2 118.6
N2 C1 N1 121.46(16)
N2 C1 C2 126.19(15)
N1 C1 C2 112.33(15)
C7 C2 C3 118.80(17)
C7 C2 C1 121.18(16)
C3 C2 C1 119.97(16)
C4 C3 C2 120.53(19)
C4 C3 H3 119.7
C2 C3 H3 119.7
C5 C4 C3 120.2(2)
C5 C4 H4 119.9
C3 C4 H4 119.9
C4 C5 C6 119.84(19)
C4 C5 H5 120.1
C6 C5 H5 120.1
C5 C6 C7 120.1(2)
C5 C6 H6 119.9
C7 C6 H6 119.9
C6 C7 C2 120.48(19)
C6 C7 H7 119.8
C2 C7 H7 119.8
C13 C8 C9 117.88(16)
C13 C8 N2 117.42(15)
C9 C8 N2 124.48(16)
C10 C9 C8 120.41(18)
C10 C9 H9 119.8
C8 C9 H9 119.8
C11 C10 C9 121.08(18)
C11 C10 H10 119.5
C9 C10 H10 119.5
C10 C11 C12 119.04(19)
C10 C11 H11 120.5
C12 C11 H11 120.5
C13 C12 C11 120.5(2)
C13 C12 H12 119.7
C11 C12 H12 119.7
C12 C13 C8 121.00(18)
C12 C13 H13 119.5
C8 C13 H13 119.5
N1 C14 C15 113.61(16)
N1 C14 H14A 108.8
C15 C14 H14A 108.8
N1 C14 H14B 108.8
C15 C14 H14B 108.8
H14A C14 H14B 107.7
C18 C15 O1 107.99(19)
C18 C15 C14 135.5(2)
O1 C15 C14 116.43(18)
C15 O1 C16 107.20(17)
C17 C16 O1 110.7(2)
C17 C16 H16 124.7
O1 C16 H16 124.7
C16 C17 C18 106.5(2)
C16 C17 H17 126.7
C18 C17 H17 126.7
C15 C18 C17 107.6(2)
C15 C18 H18 126.2
C17 C18 H18 126.2

loop_
_geom_bond_atom_site_label_1
_geom_bond_atom_site_label_2
_geom_bond_distance
N1 C1 1.355(2)
N1 C14 1.457(2)
N1 H1 0.8600
N2 C1 1.284(2)
N2 C8 1.410(2)
N2 H2 0.8600
C1 C2 1.494(2)
C2 C7 1.384(3)
C2 C3 1.387(2)
C3 C4 1.378(3)
C3 H3 0.9300
C4 C5 1.375(3)
C4 H4 0.9300
C5 C6 1.376(3)
C5 H5 0.9300
C6 C7 1.381(3)
C6 H6 0.9300
C7 H7 0.9300
C8 C13 1.391(3)
C8 C9 1.395(2)
C9 C10 1.382(3)
C9 H9 0.9300
C10 C11 1.371(3)
C10 H10 0.9300
C11 C12 1.379(3)
C11 H11 0.9300
C12 C13 1.378(3)
C12 H12 0.9300
C13 H13 0.9300
C14 C15 1.482(3)
C14 H14A 0.9700
C14 H14B 0.9700
C15 C18 1.330(3)
C15 O1 1.352(2)
O1 C16 1.357(3)
C16 C17 1.287(4)
C16 H16 0.9300
C17 C18 1.412(4)
C17 H17 0.9300
C18 H18 0.9300
